data_4509048
loop_
_publ_author_name
'Ma, Lu-Fang'
'Wang, Li-Ya'
'Lu, Dan-Hua'
'Batten, Stuart R.'
'Wang, Jian-Ge'

_publ_section_title
;
 Structural Variation from 1D to 3D: Effects of Temperature and pH Value
 on the Construction of Co(II)-H2tbip/bpp Mixed Ligands System
;
_journal_issue 4
_journal_name_full 'Crystal Growth &amp; Design'
_journal_page_first 1741
_journal_paper_doi 10.1021/cg800732e
_journal_volume 9
_journal_year 2009
_chemical_formula_sum 'C49 H52 Co3 N2 O13'
_chemical_formula_weight 1053.72
_chemical_name_systematic
;

 ?

;
_space_group_IT_number 2
_symmetry_cell_setting triclinic
_symmetry_space_group_name_Hall '-P 1'
_symmetry_space_group_name_H-M 'P -1'
_atom_sites_solution_hydrogens geom
_atom_sites_solution_primary direct
_atom_sites_solution_secondary difmap
_audit_creation_method SHELXL-97
_cell_angle_alpha 97.0440(10)
_cell_angle_beta 100.5150(10)
_cell_angle_gamma 105.1320(10)
_cell_formula_units_Z 2
_cell_length_a 10.8783(9)
_cell_length_b 14.2090(12)
_cell_length_c 17.9997(15)
_cell_measurement_reflns_used 8163
_cell_measurement_temperature 291(2)
_cell_measurement_theta_max 27.93
_cell_measurement_theta_min 2.34
_cell_volume 2597.8(4)
_computing_cell_refinement 'Bruker SMART'
_computing_data_collection 'Bruker SMART'
_computing_data_reduction 'Bruker SAINT'
_computing_molecular_graphics 'Bruker SHELXTL'
_computing_publication_material 'Bruker SHELXTL'
_computing_structure_refinement 'SHELXL-97 (Sheldrick, 1997)'
_computing_structure_solution 'SHELXS-97 (Sheldrick, 1990)'
_diffrn_ambient_temperature 291(2)
_diffrn_measured_fraction_theta_full 0.994
_diffrn_measured_fraction_theta_max 0.994
_diffrn_measurement_device_type 'CCD area detector'
_diffrn_measurement_method 'phi and omega scans'
_diffrn_radiation_monochromator graphite
_diffrn_radiation_source 'fine-focus sealed tube'
_diffrn_radiation_type MoK\a
_diffrn_radiation_wavelength 0.71073
_diffrn_reflns_av_R_equivalents 0.0193
_diffrn_reflns_av_sigmaI/netI 0.0302
_diffrn_reflns_limit_h_max 13
_diffrn_reflns_limit_h_min -13
_diffrn_reflns_limit_k_max 17
_diffrn_reflns_limit_k_min -17
_diffrn_reflns_limit_l_max 21
_diffrn_reflns_limit_l_min -21
_diffrn_reflns_number 19496
_diffrn_reflns_theta_full 25.50
_diffrn_reflns_theta_max 25.50
_diffrn_reflns_theta_min 2.34
_exptl_absorpt_coefficient_mu 1.008
_exptl_absorpt_correction_T_max 0.8677
_exptl_absorpt_correction_T_min 0.6627
_exptl_absorpt_correction_type none
_exptl_crystal_colour red
_exptl_crystal_density_diffrn 1.347
_exptl_crystal_density_meas 0
_exptl_crystal_density_method 'not measured'
_exptl_crystal_description block
_exptl_crystal_F_000 1090
_exptl_crystal_size_max 0.44
_exptl_crystal_size_mid 0.31
_exptl_crystal_size_min 0.14
_refine_diff_density_max 0.417
_refine_diff_density_min -0.345
_refine_diff_density_rms 0.051
_refine_ls_extinction_method none
_refine_ls_goodness_of_fit_ref 1.027
_refine_ls_hydrogen_treatment constr
_refine_ls_matrix_type full
_refine_ls_number_parameters 662
_refine_ls_number_reflns 9615
_refine_ls_number_restraints 340
_refine_ls_restrained_S_all 1.088
_refine_ls_R_factor_all 0.0392
_refine_ls_R_factor_gt 0.0307
_refine_ls_shift/su_max 0.002
_refine_ls_shift/su_mean 0.000
_refine_ls_structure_factor_coef Fsqd
_refine_ls_weighting_details 'calc w=1/[\s^2^(Fo^2^)+(0.0359P)^2^+1.2425P] where P=(Fo^2^+2Fc^2^)/3'
_refine_ls_weighting_scheme calc
_refine_ls_wR_factor_gt 0.0741
_refine_ls_wR_factor_ref 0.0787
_reflns_number_gt 8083
_reflns_number_total 9615
_reflns_threshold_expression >2sigma(I)
_cod_data_source_file cg800732esup2.cif
_cod_data_source_block 2288
_cod_depositor_comments
;
The following automatic conversions were performed:

'_symmetry_cell_setting' value 'Triclinic' changed to 'triclinic'
according to /home/saulius/struct/CIF-dictionaries/cif_core.dic
dictionary named 'cif_core.dic' version 2.4.2 from 2011-04-26.

Automatic conversion script
Id: cif_fix_values 1891 2012-01-12 08:04:46Z andrius 
;
_cod_original_sg_symbol_H-M P-1
_cod_database_code 4509048

loop_
_symmetry_equiv_pos_as_xyz
'x, y, z'
'-x, -y, -z'

loop_
_atom_site_label
_atom_site_type_symbol
_atom_site_fract_x
_atom_site_fract_y
_atom_site_fract_z
_atom_site_U_iso_or_equiv
_atom_site_adp_type
_atom_site_occupancy
_atom_site_symmetry_multiplicity
_atom_site_calc_flag
_atom_site_refinement_flags
_atom_site_disorder_assembly
_atom_site_disorder_group
C10 C 0.5567(7) 0.6835(8) 0.0962(4) 0.0665(16) Uani 0.627(8) 1 d PDU A 1
H10A H 0.6132 0.6895 0.1453 0.100 Uiso 0.627(8) 1 calc PR A 1
H10B H 0.5014 0.6165 0.0800 0.100 Uiso 0.627(8) 1 calc PR A 1
H10C H 0.5037 0.7275 0.1003 0.100 Uiso 0.627(8) 1 calc PR A 1
C11 C 0.7350(6) 0.8098(4) 0.0632(5) 0.0819(15) Uani 0.627(8) 1 d PDU A 1
H11A H 0.7717 0.8309 0.0213 0.123 Uiso 0.627(8) 1 calc PR A 1
H11B H 0.8035 0.8069 0.1041 0.123 Uiso 0.627(8) 1 calc PR A 1
H11C H 0.6920 0.8560 0.0814 0.123 Uiso 0.627(8) 1 calc PR A 1
C12 C 0.5386(6) 0.7116(6) -0.0384(3) 0.0649(13) Uani 0.627(8) 1 d PDU A 1
H12A H 0.4907 0.7574 -0.0267 0.097 Uiso 0.627(8) 1 calc PR A 1
H12B H 0.4790 0.6464 -0.0568 0.097 Uiso 0.627(8) 1 calc PR A 1
H12C H 0.5848 0.7316 -0.0771 0.097 Uiso 0.627(8) 1 calc PR A 1
C10' C 0.5276(11) 0.6704(13) 0.0736(8) 0.0665(16) Uani 0.373(8) 1 d PDU A 2
H10D H 0.5592 0.6473 0.1192 0.100 Uiso 0.373(8) 1 calc PR A 2
H10E H 0.4633 0.6163 0.0382 0.100 Uiso 0.373(8) 1 calc PR A 2
H10F H 0.4888 0.7218 0.0867 0.100 Uiso 0.373(8) 1 calc PR A 2
C11' C 0.6021(13) 0.7636(9) -0.0271(5) 0.0819(15) Uani 0.373(8) 1 d PDU A 2
H11D H 0.5540 0.8071 -0.0108 0.123 Uiso 0.373(8) 1 calc PR A 2
H11E H 0.5487 0.7159 -0.0713 0.123 Uiso 0.373(8) 1 calc PR A 2
H11F H 0.6795 0.8016 -0.0402 0.123 Uiso 0.373(8) 1 calc PR A 2
C12' C 0.7504(8) 0.7909(7) 0.1009(6) 0.0649(13) Uani 0.373(8) 1 d PDU A 2
H12D H 0.8271 0.8127 0.0810 0.097 Uiso 0.373(8) 1 calc PR A 2
H12E H 0.7714 0.7619 0.1452 0.097 Uiso 0.373(8) 1 calc PR A 2
H12F H 0.7196 0.8465 0.1151 0.097 Uiso 0.373(8) 1 calc PR A 2
C34' C 1.1077(9) -0.0968(7) -0.0125(5) 0.068(3) Uani 0.430(6) 1 d PDU B 2
H34A H 1.1411 -0.0422 -0.0368 0.101 Uiso 0.430(6) 1 calc PR B 2
H34B H 1.0377 -0.0857 0.0097 0.101 Uiso 0.430(6) 1 calc PR B 2
H34C H 1.0758 -0.1569 -0.0499 0.101 Uiso 0.430(6) 1 calc PR B 2
C35' C 1.3234(7) -0.1283(7) 0.0158(6) 0.087(3) Uani 0.430(6) 1 d PDU B 2
H35A H 1.2862 -0.1862 -0.0235 0.130 Uiso 0.430(6) 1 calc PR B 2
H35B H 1.3887 -0.1400 0.0543 0.130 Uiso 0.430(6) 1 calc PR B 2
H35C H 1.3627 -0.0731 -0.0064 0.130 Uiso 0.430(6) 1 calc PR B 2
C36' C 1.1534(11) -0.1909(5) 0.0877(5) 0.084(3) Uani 0.430(6) 1 d PDU B 2
H36A H 1.1159 -0.2496 0.0491 0.126 Uiso 0.430(6) 1 calc PR B 2
H36B H 1.0858 -0.1745 0.1096 0.126 Uiso 0.430(6) 1 calc PR B 2
H36C H 1.2170 -0.2025 0.1273 0.126 Uiso 0.430(6) 1 calc PR B 2
C34 C 1.0744(5) -0.1511(6) 0.0287(5) 0.087(3) Uani 0.570(6) 1 d PDU B 1
H34D H 1.0542 -0.2092 -0.0099 0.131 Uiso 0.570(6) 1 calc PR B 1
H34E H 1.0342 -0.1042 0.0085 0.131 Uiso 0.570(6) 1 calc PR B 1
H34F H 1.0419 -0.1691 0.0727 0.131 Uiso 0.570(6) 1 calc PR B 1
C35 C 1.2736(8) -0.0863(5) -0.0196(3) 0.079(2) Uani 0.570(6) 1 d PDU B 1
H35D H 1.2527 -0.1475 -0.0549 0.118 Uiso 0.570(6) 1 calc PR B 1
H35E H 1.3667 -0.0582 -0.0045 0.118 Uiso 0.570(6) 1 calc PR B 1
H35F H 1.2355 -0.0409 -0.0439 0.118 Uiso 0.570(6) 1 calc PR B 1
C36 C 1.2782(8) -0.1825(4) 0.0862(4) 0.075(2) Uani 0.570(6) 1 d PDU B 1
H36D H 1.2529 -0.2427 0.0492 0.113 Uiso 0.570(6) 1 calc PR B 1
H36E H 1.2469 -0.1958 0.1315 0.113 Uiso 0.570(6) 1 calc PR B 1
H36F H 1.3717 -0.1567 0.0993 0.113 Uiso 0.570(6) 1 calc PR B 1
Co1 Co 0.78737(3) 0.36139(2) 0.246707(16) 0.02319(8) Uani 1 1 d . . .
Co2 Co 1.09489(3) 0.36224(2) 0.285914(16) 0.02181(8) Uani 1 1 d . . .
Co3 Co 0.85607(3) 0.14585(2) 0.244703(17) 0.02178(8) Uani 1 1 d . . .
O1 O 0.75705(18) 0.43374(14) 0.16341(10) 0.0413(4) Uani 1 1 d . . .
O2 O 0.85826(18) 0.35800(13) 0.08823(10) 0.0401(4) Uani 1 1 d . . .
O3 O 0.8848(2) 0.46284(13) -0.16370(11) 0.0470(5) Uani 1 1 d . . .
H3 H 0.9074 0.4653 -0.2046 0.070 Uiso 1 1 calc R . .
O4 O 0.84994(16) 0.60773(13) -0.18188(9) 0.0357(4) Uani 1 1 d . . .
O5 O 0.85060(15) 0.47010(11) 0.33910(9) 0.0316(4) Uani 1 1 d . . .
O6 O 1.02571(16) 0.49813(11) 0.28854(9) 0.0312(4) Uani 1 1 d . . .
O7 O 1.10972(18) 0.80404(13) 0.64211(9) 0.0435(5) Uani 1 1 d . . .
O8 O 0.95887(15) 0.65548(11) 0.61168(9) 0.0300(4) Uani 1 1 d . . .
O9 O 1.00463(15) 0.11232(11) 0.20701(10) 0.0328(4) Uani 1 1 d . . .
O10 O 1.16856(15) 0.24334(11) 0.27340(9) 0.0311(4) Uani 1 1 d . . .
O11 O 1.62135(15) 0.26762(12) 0.25127(10) 0.0346(4) Uani 1 1 d . . .
O12 O 1.66329(14) 0.12987(12) 0.20159(10) 0.0331(4) Uani 1 1 d . . .
O13 O 0.91027(14) 0.28746(11) 0.22255(8) 0.0229(3) Uani 1 1 d D . .
N1 N 0.79867(19) -0.00045(14) 0.26991(13) 0.0354(5) Uani 1 1 d U . .
N2 N 0.28253(18) -0.54518(14) 0.34688(12) 0.0309(4) Uani 1 1 d . . .
C1 C 0.7850(2) 0.49168(18) 0.04862(13) 0.0307(5) Uani 1 1 d . . .
C2 C 0.8257(2) 0.48220(17) -0.01975(13) 0.0302(5) Uani 1 1 d . . .
H2 H 0.8639 0.4328 -0.0324 0.036 Uiso 1 1 calc R . .
C3 C 0.8085(2) 0.54783(18) -0.06919(13) 0.0314(5) Uani 1 1 d . . .
C4 C 0.7501(2) 0.62159(19) -0.05057(14) 0.0358(6) Uani 1 1 d . . .
H4 H 0.7402 0.6653 -0.0841 0.043 Uiso 1 1 calc R . .
C5 C 0.7065(3) 0.63081(19) 0.01716(14) 0.0368(6) Uani 1 1 d . A .
C6 C 0.7260(3) 0.56471(19) 0.06621(14) 0.0364(6) Uani 1 1 d . . .
H6 H 0.6987 0.5697 0.1122 0.044 Uiso 1 1 calc R . .
C7 C 0.8023(2) 0.42114(18) 0.10320(13) 0.0308(5) Uani 1 1 d . . .
C8 C 0.8499(2) 0.54272(18) -0.14319(14) 0.0328(5) Uani 1 1 d . . .
C9 C 0.6398(3) 0.7107(2) 0.03694(17) 0.0516(7) Uani 1 1 d DU . .
C13 C 1.0211(2) 0.61992(16) 0.38999(12) 0.0241(5) Uani 1 1 d . . .
C14 C 0.9983(2) 0.62905(16) 0.46352(12) 0.0244(5) Uani 1 1 d . . .
H14 H 0.9419 0.5767 0.4780 0.029 Uiso 1 1 calc R . .
C15 C 1.0603(2) 0.71710(16) 0.51530(13) 0.0262(5) Uani 1 1 d . . .
C16 C 1.1415(2) 0.79558(17) 0.49222(13) 0.0320(5) Uani 1 1 d . . .
H16 H 1.1817 0.8544 0.5272 0.038 Uiso 1 1 calc R . .
C17 C 1.1647(2) 0.78898(17) 0.41815(14) 0.0324(5) Uani 1 1 d . . .
C18 C 1.1047(2) 0.69909(17) 0.36826(13) 0.0304(5) Uani 1 1 d . . .
H18 H 1.1206 0.6915 0.3192 0.037 Uiso 1 1 calc R . .
C19 C 0.9611(2) 0.52346(16) 0.33569(12) 0.0254(5) Uani 1 1 d . . .
C20 C 1.0410(2) 0.72625(16) 0.59635(12) 0.0261(5) Uani 1 1 d . . .
C21 C 1.2607(3) 0.8754(2) 0.39547(16) 0.0474(7) Uani 1 1 d U . .
C22 C 1.2492(4) 0.9752(2) 0.4304(2) 0.0770(11) Uani 1 1 d U . .
H22A H 1.3072 1.0274 0.4135 0.115 Uiso 1 1 calc R . .
H22B H 1.2723 0.9838 0.4854 0.115 Uiso 1 1 calc R . .
H22C H 1.1610 0.9773 0.4144 0.115 Uiso 1 1 calc R . .
C23 C 1.3984(3) 0.8703(3) 0.4270(3) 0.0934(13) Uani 1 1 d U . .
H23A H 1.4090 0.8099 0.4026 0.140 Uiso 1 1 calc R . .
H23B H 1.4117 0.8721 0.4814 0.140 Uiso 1 1 calc R . .
H23C H 1.4611 0.9259 0.4168 0.140 Uiso 1 1 calc R . .
C24 C 1.2377(5) 0.8697(3) 0.3092(2) 0.0981(15) Uani 1 1 d U . .
H24A H 1.2933 0.9282 0.2978 0.147 Uiso 1 1 calc R . .
H24B H 1.1480 0.8652 0.2888 0.147 Uiso 1 1 calc R . .
H24C H 1.2572 0.8123 0.2863 0.147 Uiso 1 1 calc R . .
C25 C 1.2210(2) 0.11825(16) 0.19714(13) 0.0261(5) Uani 1 1 d . . .
C26 C 1.3536(2) 0.16604(16) 0.22186(13) 0.0273(5) Uani 1 1 d . . .
H26 H 1.3828 0.2243 0.2580 0.033 Uiso 1 1 calc R . .
C27 C 1.4433(2) 0.12648(16) 0.19243(13) 0.0261(5) Uani 1 1 d . . .
C28 C 1.3978(2) 0.03878(17) 0.13840(14) 0.0299(5) Uani 1 1 d . . .
H28 H 1.4580 0.0123 0.1195 0.036 Uiso 1 1 calc R . .
C29 C 1.2650(2) -0.01027(17) 0.11192(14) 0.0303(5) Uani 1 1 d . B .
C30 C 1.1775(2) 0.03056(17) 0.14286(14) 0.0309(5) Uani 1 1 d . . .
H30 H 1.0884 -0.0013 0.1270 0.037 Uiso 1 1 calc R . .
C31 C 1.1241(2) 0.16175(16) 0.22823(13) 0.0254(5) Uani 1 1 d . . .
C32 C 1.5863(2) 0.17805(16) 0.21682(13) 0.0263(5) Uani 1 1 d . . .
C33 C 1.2187(2) -0.10583(19) 0.05175(15) 0.0411(6) Uani 1 1 d D . .
C37 C 0.6769(3) -0.0535(2) 0.26482(19) 0.0525(8) Uani 1 1 d U . .
H37 H 0.6097 -0.0294 0.2430 0.063 Uiso 1 1 calc R . .
C38 C 0.6442(3) -0.1427(2) 0.2901(2) 0.0615(9) Uani 1 1 d U . .
H38 H 0.5566 -0.1765 0.2850 0.074 Uiso 1 1 calc R . .
C39 C 0.7374(3) -0.1816(2) 0.3223(2) 0.0533(8) Uani 1 1 d U . .
C40 C 0.8621(3) -0.1289(3) 0.3253(3) 0.0946(13) Uani 1 1 d U . .
H40 H 0.9306 -0.1530 0.3452 0.114 Uiso 1 1 calc R . .
C41 C 0.8887(3) -0.0400(3) 0.2993(3) 0.0867(12) Uani 1 1 d U . .
H41 H 0.9756 -0.0060 0.3027 0.104 Uiso 1 1 calc R . .
C42 C 0.7053(3) -0.2779(2) 0.3517(2) 0.0664(10) Uani 1 1 d . . .
H42A H 0.7701 -0.3117 0.3443 0.080 Uiso 1 1 calc R . .
H42B H 0.6209 -0.3200 0.3222 0.080 Uiso 1 1 calc R . .
C43 C 0.7021(3) -0.2622(2) 0.4364(2) 0.0617(9) Uani 1 1 d . . .
H43A H 0.6389 -0.2268 0.4439 0.074 Uiso 1 1 calc R . .
H43B H 0.7872 -0.2212 0.4659 0.074 Uiso 1 1 calc R . .
C44 C 0.6665(3) -0.3596(2) 0.4674(2) 0.0673(10) Uani 1 1 d . . .
H44A H 0.7308 -0.3943 0.4614 0.081 Uiso 1 1 calc R . .
H44B H 0.6689 -0.3446 0.5218 0.081 Uiso 1 1 calc R . .
C45 C 0.5322(3) -0.4259(2) 0.42606(18) 0.0469(7) Uani 1 1 d . . .
C46 C 0.4209(3) -0.41393(19) 0.44740(16) 0.0431(7) Uani 1 1 d . . .
H46 H 0.4274 -0.3651 0.4886 0.052 Uiso 1 1 calc R . .
C47 C 0.2998(2) -0.47478(18) 0.40730(14) 0.0352(6) Uani 1 1 d . . .
H47 H 0.2262 -0.4662 0.4233 0.042 Uiso 1 1 calc R . .
C48 C 0.3906(2) -0.55684(19) 0.32586(17) 0.0427(7) Uani 1 1 d . . .
H48 H 0.3816 -0.6052 0.2838 0.051 Uiso 1 1 calc R . .
C49 C 0.5150(3) -0.4996(2) 0.3644(2) 0.0523(8) Uani 1 1 d . . .
H49 H 0.5874 -0.5109 0.3486 0.063 Uiso 1 1 calc R . .
H13D H 0.910(3) 0.295(2) 0.1763(8) 0.043(8) Uiso 1 1 d D . .

loop_
_atom_site_aniso_label
_atom_site_aniso_U_11
_atom_site_aniso_U_22
_atom_site_aniso_U_33
_atom_site_aniso_U_23
_atom_site_aniso_U_13
_atom_site_aniso_U_12
C10 0.072(3) 0.084(3) 0.068(4) 0.018(4) 0.032(3) 0.051(3)
C11 0.102(4) 0.056(3) 0.102(4) 0.015(3) 0.026(3) 0.045(3)
C12 0.075(3) 0.069(3) 0.071(3) 0.020(2) 0.024(2) 0.049(2)
C10' 0.072(3) 0.084(3) 0.068(4) 0.018(4) 0.032(3) 0.051(3)
C11' 0.102(4) 0.056(3) 0.102(4) 0.015(3) 0.026(3) 0.045(3)
C12' 0.075(3) 0.069(3) 0.071(3) 0.020(2) 0.024(2) 0.049(2)
C34' 0.071(5) 0.063(5) 0.051(4) -0.020(4) -0.014(4) 0.022(4)
C35' 0.065(5) 0.078(6) 0.099(6) -0.053(5) 0.026(5) 0.015(4)
C36' 0.115(7) 0.045(4) 0.071(5) -0.012(4) 0.008(5) 0.008(4)
C34 0.048(3) 0.070(4) 0.115(6) -0.048(4) 0.007(4) 0.005(3)
C35 0.103(5) 0.059(4) 0.055(4) -0.018(3) 0.022(4) -0.002(4)
C36 0.101(5) 0.037(3) 0.075(4) -0.014(3) -0.008(4) 0.028(3)
Co1 0.02258(16) 0.02233(16) 0.02431(16) 0.00198(12) 0.00686(12) 0.00582(12)
Co2 0.02068(15) 0.02191(16) 0.02290(16) 0.00257(12) 0.00800(12) 0.00483(12)
Co3 0.01633(15) 0.02269(16) 0.02552(16) 0.00065(12) 0.00548(12) 0.00542(12)
O1 0.0522(11) 0.0554(12) 0.0317(10) 0.0189(8) 0.0190(8) 0.0303(9)
O2 0.0590(12) 0.0387(10) 0.0309(9) 0.0094(8) 0.0134(8) 0.0249(9)
O3 0.0752(14) 0.0394(10) 0.0433(11) 0.0148(9) 0.0377(10) 0.0255(10)
O4 0.0423(10) 0.0424(10) 0.0334(9) 0.0170(8) 0.0201(8) 0.0184(8)
O5 0.0302(9) 0.0287(9) 0.0303(9) -0.0040(7) 0.0095(7) 0.0015(7)
O6 0.0425(10) 0.0274(8) 0.0281(9) 0.0020(7) 0.0185(8) 0.0119(7)
O7 0.0552(12) 0.0373(10) 0.0240(9) -0.0039(8) 0.0125(8) -0.0087(9)
O8 0.0337(9) 0.0291(9) 0.0239(8) 0.0023(7) 0.0109(7) 0.0018(7)
O9 0.0202(8) 0.0282(9) 0.0498(10) -0.0014(8) 0.0136(7) 0.0063(7)
O10 0.0266(8) 0.0276(9) 0.0380(9) -0.0034(7) 0.0063(7) 0.0109(7)
O11 0.0231(8) 0.0278(9) 0.0485(11) -0.0041(8) 0.0116(8) 0.0022(7)
O12 0.0181(8) 0.0320(9) 0.0464(10) -0.0006(8) 0.0039(7) 0.0080(7)
O13 0.0232(8) 0.0249(8) 0.0215(8) 0.0045(6) 0.0065(6) 0.0071(6)
N1 0.0268(10) 0.0284(11) 0.0507(13) 0.0112(9) 0.0079(9) 0.0062(9)
N2 0.0251(10) 0.0258(10) 0.0404(12) 0.0080(9) 0.0086(9) 0.0031(8)
C1 0.0321(13) 0.0344(13) 0.0277(12) 0.0076(10) 0.0080(10) 0.0113(11)
C2 0.0302(13) 0.0330(13) 0.0311(13) 0.0070(10) 0.0100(10) 0.0125(10)
C3 0.0319(13) 0.0364(13) 0.0300(13) 0.0083(10) 0.0129(10) 0.0117(11)
C4 0.0407(14) 0.0414(15) 0.0340(14) 0.0159(11) 0.0142(11) 0.0186(12)
C5 0.0417(15) 0.0438(15) 0.0335(14) 0.0113(11) 0.0147(11) 0.0208(12)
C6 0.0451(15) 0.0444(15) 0.0279(13) 0.0098(11) 0.0164(11) 0.0200(12)
C7 0.0310(13) 0.0345(13) 0.0257(12) 0.0064(10) 0.0045(10) 0.0083(11)
C8 0.0316(13) 0.0356(14) 0.0333(13) 0.0067(11) 0.0124(11) 0.0098(11)
C9 0.0682(19) 0.0541(17) 0.0526(17) 0.0163(14) 0.0280(15) 0.0394(15)
C13 0.0244(11) 0.0247(11) 0.0239(11) 0.0021(9) 0.0065(9) 0.0084(9)
C14 0.0231(11) 0.0242(11) 0.0263(12) 0.0045(9) 0.0085(9) 0.0055(9)
C15 0.0258(12) 0.0274(12) 0.0241(11) 0.0030(9) 0.0073(9) 0.0050(9)
C16 0.0348(13) 0.0252(12) 0.0294(13) -0.0013(10) 0.0072(10) 0.0000(10)
C17 0.0324(13) 0.0309(13) 0.0299(13) 0.0045(10) 0.0104(10) 0.0005(10)
C18 0.0334(13) 0.0338(13) 0.0236(12) 0.0032(10) 0.0123(10) 0.0059(10)
C19 0.0310(12) 0.0248(12) 0.0218(11) 0.0053(9) 0.0075(9) 0.0090(10)
C20 0.0271(12) 0.0273(12) 0.0238(11) 0.0030(10) 0.0067(9) 0.0077(10)
C21 0.0517(17) 0.0406(15) 0.0419(15) 0.0084(12) 0.0192(13) -0.0067(13)
C22 0.093(3) 0.0405(18) 0.095(3) 0.0181(18) 0.041(2) -0.0010(17)
C23 0.050(2) 0.089(3) 0.140(4) 0.043(3) 0.037(2) -0.0022(19)
C24 0.132(3) 0.077(3) 0.056(2) 0.0192(19) 0.036(2) -0.035(2)
C25 0.0210(11) 0.0239(11) 0.0352(13) 0.0039(10) 0.0092(10) 0.0082(9)
C26 0.0242(12) 0.0219(11) 0.0344(13) -0.0008(9) 0.0060(10) 0.0072(9)
C27 0.0202(11) 0.0246(12) 0.0334(13) 0.0033(10) 0.0067(9) 0.0065(9)
C28 0.0207(11) 0.0318(13) 0.0378(13) -0.0016(10) 0.0074(10) 0.0117(10)
C29 0.0240(12) 0.0275(12) 0.0368(13) -0.0024(10) 0.0048(10) 0.0082(10)
C30 0.0192(11) 0.0302(13) 0.0399(14) -0.0012(10) 0.0052(10) 0.0057(10)
C31 0.0239(12) 0.0246(12) 0.0313(12) 0.0081(10) 0.0089(10) 0.0102(9)
C32 0.0226(11) 0.0278(12) 0.0289(12) 0.0051(10) 0.0063(9) 0.0075(10)
C33 0.0305(14) 0.0352(14) 0.0489(16) -0.0145(12) 0.0043(12) 0.0081(11)
C37 0.0337(14) 0.0472(16) 0.082(2) 0.0284(15) 0.0159(14) 0.0116(12)
C38 0.0398(16) 0.0514(18) 0.095(2) 0.0323(17) 0.0221(16) 0.0030(14)
C39 0.0468(16) 0.0390(15) 0.078(2) 0.0260(15) 0.0180(15) 0.0084(13)
C40 0.0459(18) 0.074(2) 0.174(4) 0.078(2) 0.013(2) 0.0162(17)
C41 0.0331(16) 0.067(2) 0.164(3) 0.071(2) 0.009(2) 0.0064(15)
C42 0.061(2) 0.0395(17) 0.104(3) 0.0341(18) 0.025(2) 0.0083(15)
C43 0.0384(16) 0.0472(18) 0.083(2) 0.0305(17) -0.0092(16) -0.0096(14)
C44 0.0363(16) 0.057(2) 0.089(3) 0.0414(19) -0.0156(16) -0.0122(14)
C45 0.0302(14) 0.0378(15) 0.0659(19) 0.0312(15) -0.0043(13) -0.0012(12)
C46 0.0413(16) 0.0338(14) 0.0424(15) 0.0095(12) -0.0050(12) -0.0008(12)
C47 0.0301(13) 0.0328(13) 0.0392(14) 0.0063(11) 0.0036(11) 0.0057(11)
C48 0.0340(14) 0.0327(14) 0.0645(19) 0.0101(13) 0.0212(13) 0.0076(11)
C49 0.0275(14) 0.0475(17) 0.089(2) 0.0302(17) 0.0185(15) 0.0107(13)

loop_
_atom_type_symbol
_atom_type_description
_atom_type_scat_dispersion_real
_atom_type_scat_dispersion_imag
_atom_type_scat_source
C C 0.0033 0.0016 'International Tables Vol C Tables 4.2.6.8 and 6.1.1.4'
H H 0.0000 0.0000 'International Tables Vol C Tables 4.2.6.8 and 6.1.1.4'
N N 0.0061 0.0033 'International Tables Vol C Tables 4.2.6.8 and 6.1.1.4'
O O 0.0106 0.0060 'International Tables Vol C Tables 4.2.6.8 and 6.1.1.4'
Co Co 0.3494 0.9721 'International Tables Vol C Tables 4.2.6.8 and 6.1.1.4'

loop_
_geom_angle_atom_site_label_1
_geom_angle_atom_site_label_2
_geom_angle_atom_site_label_3
_geom_angle
_geom_angle_site_symmetry_1
_geom_angle_site_symmetry_3
C9 C10 H10A 109.5 . .
C9 C10 H10B 109.5 . .
C9 C10 H10C 109.5 . .
C9 C11 H11A 109.5 . .
C9 C11 H11B 109.5 . .
C9 C11 H11C 109.5 . .
C9 C12 H12A 109.5 . .
C9 C12 H12B 109.5 . .
C9 C12 H12C 109.5 . .
C9 C10' H10D 109.5 . .
C9 C10' H10E 109.5 . .
H10D C10' H10E 109.5 . .
C9 C10' H10F 109.5 . .
H10D C10' H10F 109.5 . .
H10E C10' H10F 109.5 . .
C9 C11' H11D 109.5 . .
C9 C11' H11E 109.5 . .
H11D C11' H11E 109.5 . .
C9 C11' H11F 109.5 . .
H11D C11' H11F 109.5 . .
H11E C11' H11F 109.5 . .
C9 C12' H12D 109.5 . .
C9 C12' H12E 109.5 . .
H12D C12' H12E 109.5 . .
C9 C12' H12F 109.5 . .
H12D C12' H12F 109.5 . .
H12E C12' H12F 109.5 . .
C33 C34' H34A 109.5 . .
C33 C34' H34B 109.5 . .
H34A C34' H34B 109.5 . .
C33 C34' H34C 109.5 . .
H34A C34' H34C 109.5 . .
H34B C34' H34C 109.5 . .
C33 C35' H35A 109.5 . .
C33 C35' H35B 109.5 . .
H35A C35' H35B 109.5 . .
C33 C35' H35C 109.5 . .
H35A C35' H35C 109.5 . .
H35B C35' H35C 109.5 . .
C33 C36' H36A 109.5 . .
C33 C36' H36B 109.5 . .
H36A C36' H36B 109.5 . .
C33 C36' H36C 109.5 . .
H36A C36' H36C 109.5 . .
H36B C36' H36C 109.5 . .
C33 C34 H34D 109.5 . .
C33 C34 H34E 109.5 . .
C33 C34 H34F 109.5 . .
C33 C35 H35D 109.5 . .
C33 C35 H35E 109.5 . .
C33 C35 H35F 109.5 . .
C33 C36 H36D 109.5 . .
C33 C36 H36E 109.5 . .
C33 C36 H36F 109.5 . .
O1 Co1 O11 109.40(8) . 1_455
O1 Co1 O13 106.86(7) . .
O11 Co1 O13 109.59(6) 1_455 .
O1 Co1 O5 102.15(7) . .
O11 Co1 O5 110.83(7) 1_455 .
O13 Co1 O5 117.49(6) . .
O13 Co2 O10 95.47(6) . .
O13 Co2 O8 92.65(6) . 2_766
O10 Co2 O8 97.91(7) . 2_766
O13 Co2 O4 88.40(6) . 2_765
O10 Co2 O4 86.33(6) . 2_765
O8 Co2 O4 175.50(6) 2_766 2_765
O13 Co2 N2 173.27(7) . 1_665
O10 Co2 N2 90.28(7) . 1_665
O8 Co2 N2 90.00(7) 2_766 1_665
O4 Co2 N2 88.48(7) 2_765 1_665
O13 Co2 O6 85.69(6) . .
O10 Co2 O6 173.27(6) . .
O8 Co2 O6 88.64(6) 2_766 .
O4 Co2 O6 87.08(6) 2_765 .
N2 Co2 O6 88.19(7) 1_665 .
O9 Co3 O7 115.79(8) . 2_766
O9 Co3 O12 137.43(7) . 1_455
O7 Co3 O12 106.38(7) 2_766 1_455
O9 Co3 O13 92.45(6) . .
O7 Co3 O13 91.75(7) 2_766 .
O12 Co3 O13 91.86(6) 1_455 .
O9 Co3 N1 88.46(7) . .
O7 Co3 N1 87.18(8) 2_766 .
O12 Co3 N1 87.97(7) 1_455 .
O13 Co3 N1 178.82(7) . .
C7 O1 Co1 121.52(15) . .
C8 O3 H3 109.5 . .
C8 O4 Co2 136.26(16) . 2_765
C19 O5 Co1 107.87(13) . .
C19 O6 Co2 124.25(14) . .
C20 O7 Co3 136.02(15) . 2_766
C20 O8 Co2 129.38(14) . 2_766
C31 O9 Co3 126.21(14) . .
C31 O10 Co2 130.74(14) . .
C32 O11 Co1 121.68(14) . 1_655
C32 O12 Co3 133.65(15) . 1_655
Co1 O13 Co2 109.23(7) . .
Co1 O13 Co3 111.56(7) . .
Co2 O13 Co3 110.00(7) . .
Co1 O13 H13D 100.3(18) . .
Co2 O13 H13D 106.6(18) . .
Co3 O13 H13D 118.6(18) . .
C41 N1 C37 115.1(2) . .
C41 N1 Co3 119.47(18) . .
C37 N1 Co3 125.17(18) . .
C47 N2 C48 116.8(2) . .
C47 N2 Co2 122.91(16) . 1_445
C48 N2 Co2 120.27(17) . 1_445
C2 C1 C6 120.1(2) . .
C2 C1 C7 119.9(2) . .
C6 C1 C7 120.1(2) . .
C1 C2 C3 118.8(2) . .
C1 C2 H2 120.6 . .
C3 C2 H2 120.6 . .
C2 C3 C4 120.6(2) . .
C2 C3 C8 122.0(2) . .
C4 C3 C8 117.4(2) . .
C5 C4 C3 121.2(2) . .
C5 C4 H4 119.4 . .
C3 C4 H4 119.4 . .
C4 C5 C6 117.1(2) . .
C4 C5 C9 121.2(2) . .
C6 C5 C9 121.6(2) . .
C1 C6 C5 122.1(2) . .
C1 C6 H6 118.9 . .
C5 C6 H6 118.9 . .
O2 C7 O1 125.2(2) . .
O2 C7 C1 119.8(2) . .
O1 C7 C1 115.0(2) . .
O4 C8 O3 123.4(2) . .
O4 C8 C3 121.8(2) . .
O3 C8 C3 114.8(2) . .
C11 C9 C11' 78.5(4) . .
C11 C9 C10' 124.4(8) . .
C11' C9 C10' 112.3(6) . .
C11 C9 C5 111.8(3) . .
C11' C9 C5 115.8(5) . .
C10' C9 C5 110.8(8) . .
C11 C9 C10 111.3(4) . .
C11' C9 C10 123.4(7) . .
C10' C9 C10 17.0(6) . .
C5 C9 C10 111.3(5) . .
C11 C9 C12 109.4(3) . .
C11' C9 C12 31.5(4) . .
C10' C9 C12 89.6(6) . .
C5 C9 C12 107.6(3) . .
C10 C9 C12 105.2(4) . .
C11 C9 C12' 28.6(4) . .
C11' C9 C12' 106.6(5) . .
C10' C9 C12' 107.4(6) . .
C5 C9 C12' 103.0(4) . .
C10 C9 C12' 91.1(5) . .
C12 C9 C12' 136.5(4) . .
C14 C13 C18 120.0(2) . .
C14 C13 C19 119.63(19) . .
C18 C13 C19 120.28(19) . .
C13 C14 C15 119.4(2) . .
C13 C14 H14 120.3 . .
C15 C14 H14 120.3 . .
C16 C15 C14 119.7(2) . .
C16 C15 C20 120.4(2) . .
C14 C15 C20 119.88(19) . .
C15 C16 C17 122.1(2) . .
C15 C16 H16 118.9 . .
C17 C16 H16 118.9 . .
C18 C17 C16 117.0(2) . .
C18 C17 C21 121.9(2) . .
C16 C17 C21 120.9(2) . .
C17 C18 C13 121.7(2) . .
C17 C18 H18 119.2 . .
C13 C18 H18 119.2 . .
O5 C19 O6 122.8(2) . .
O5 C19 C13 119.17(19) . .
O6 C19 C13 118.01(19) . .
O8 C20 O7 126.5(2) . .
O8 C20 C15 117.03(19) . .
O7 C20 C15 116.5(2) . .
C24 C21 C22 107.6(3) . .
C24 C21 C23 109.8(3) . .
C22 C21 C23 108.6(3) . .
C24 C21 C17 112.2(2) . .
C22 C21 C17 111.4(2) . .
C23 C21 C17 107.3(2) . .
C21 C22 H22A 109.5 . .
C21 C22 H22B 109.5 . .
H22A C22 H22B 109.5 . .
C21 C22 H22C 109.5 . .
H22A C22 H22C 109.5 . .
H22B C22 H22C 109.5 . .
C21 C23 H23A 109.5 . .
C21 C23 H23B 109.5 . .
H23A C23 H23B 109.5 . .
C21 C23 H23C 109.5 . .
H23A C23 H23C 109.5 . .
H23B C23 H23C 109.5 . .
C21 C24 H24A 109.5 . .
C21 C24 H24B 109.5 . .
H24A C24 H24B 109.5 . .
C21 C24 H24C 109.5 . .
H24A C24 H24C 109.5 . .
H24B C24 H24C 109.5 . .
C26 C25 C30 119.9(2) . .
C26 C25 C31 119.81(19) . .
C30 C25 C31 120.28(19) . .
C25 C26 C27 119.8(2) . .
C25 C26 H26 120.1 . .
C27 C26 H26 120.1 . .
C28 C27 C26 119.4(2) . .
C28 C27 C32 119.87(19) . .
C26 C27 C32 120.7(2) . .
C29 C28 C27 122.0(2) . .
C29 C28 H28 119.0 . .
C27 C28 H28 119.0 . .
C28 C29 C30 117.4(2) . .
C28 C29 C33 120.5(2) . .
C30 C29 C33 122.1(2) . .
C25 C30 C29 121.5(2) . .
C25 C30 H30 119.3 . .
C29 C30 H30 119.3 . .
O10 C31 O9 125.4(2) . .
O10 C31 C25 117.32(19) . .
O9 C31 C25 117.24(19) . .
O12 C32 O11 124.8(2) . .
O12 C32 C27 117.66(19) . .
O11 C32 C27 117.52(19) . .
C34 C33 C35' 129.7(4) . .
C34 C33 C36' 59.9(5) . .
C35' C33 C36' 111.6(5) . .
C34 C33 C29 115.1(3) . .
C35' C33 C29 114.2(4) . .
C36' C33 C29 108.9(4) . .
C34 C33 C35 109.9(4) . .
C35' C33 C35 42.2(4) . .
C36' C33 C35 140.6(4) . .
C29 C33 C35 109.4(3) . .
C34 C33 C36 107.4(5) . .
C35' C33 C36 65.7(5) . .
C36' C33 C36 51.9(4) . .
C29 C33 C36 107.5(3) . .
C35 C33 C36 107.1(4) . .
C34 C33 C34' 45.1(4) . .
C35' C33 C34' 108.7(5) . .
C36' C33 C34' 104.5(6) . .
C29 C33 C34' 108.4(3) . .
C35 C33 C34' 71.2(4) . .
C36 C33 C34' 142.2(4) . .
N1 C37 C38 123.6(3) . .
N1 C37 H37 118.2 . .
C38 C37 H37 118.2 . .
C39 C38 C37 121.0(3) . .
C39 C38 H38 119.5 . .
C37 C38 H38 119.5 . .
C38 C39 C40 115.5(3) . .
C38 C39 C42 122.5(3) . .
C40 C39 C42 122.0(3) . .
C39 C40 C41 120.7(3) . .
C39 C40 H40 119.6 . .
C41 C40 H40 119.6 . .
N1 C41 C40 124.1(3) . .
N1 C41 H41 118.0 . .
C40 C41 H41 118.0 . .
C39 C42 C43 112.1(3) . .
C39 C42 H42A 109.2 . .
C43 C42 H42A 109.2 . .
C39 C42 H42B 109.2 . .
C43 C42 H42B 109.2 . .
H42A C42 H42B 107.9 . .
C42 C43 C44 113.2(3) . .
C42 C43 H43A 108.9 . .
C44 C43 H43A 108.9 . .
C42 C43 H43B 108.9 . .
C44 C43 H43B 108.9 . .
H43A C43 H43B 107.8 . .
C45 C44 C43 111.9(2) . .
C45 C44 H44A 109.2 . .
C43 C44 H44A 109.2 . .
C45 C44 H44B 109.2 . .
C43 C44 H44B 109.2 . .
H44A C44 H44B 107.9 . .
C49 C45 C46 116.9(2) . .
C49 C45 C44 121.7(3) . .
C46 C45 C44 121.4(3) . .
C45 C46 C47 119.7(3) . .
C45 C46 H46 120.1 . .
C47 C46 H46 120.1 . .
N2 C47 C46 123.6(2) . .
N2 C47 H47 118.2 . .
C46 C47 H47 118.2 . .
N2 C48 C49 122.5(3) . .
N2 C48 H48 118.8 . .
C49 C48 H48 118.8 . .
C45 C49 C48 120.5(3) . .
C45 C49 H49 119.8 . .
C48 C49 H49 119.8 . .

loop_
_geom_bond_atom_site_label_1
_geom_bond_atom_site_label_2
_geom_bond_distance
_geom_bond_site_symmetry_2
C10 C9 1.541(6) .
C10 H10A 0.9600 .
C10 H10B 0.9600 .
C10 H10C 0.9600 .
C11 C9 1.475(5) .
C11 H11A 0.9600 .
C11 H11B 0.9600 .
C11 H11C 0.9600 .
C12 C9 1.586(5) .
C12 H12A 0.9600 .
C12 H12B 0.9600 .
C12 H12C 0.9600 .
C10' C9 1.508(8) .
C10' H10D 0.9600 .
C10' H10E 0.9600 .
C10' H10F 0.9600 .
C11' C9 1.505(7) .
C11' H11D 0.9600 .
C11' H11E 0.9600 .
C11' H11F 0.9600 .
C12' C9 1.590(7) .
C12' H12D 0.9600 .
C12' H12E 0.9600 .
C12' H12F 0.9600 .
C34' C33 1.555(6) .
C34' H34A 0.9600 .
C34' H34B 0.9600 .
C34' H34C 0.9600 .
C35' C33 1.491(6) .
C35' H35A 0.9600 .
C35' H35B 0.9600 .
C35' H35C 0.9600 .
C36' C33 1.516(7) .
C36' H36A 0.9600 .
C36' H36B 0.9600 .
C36' H36C 0.9600 .
C34 C33 1.490(5) .
C34 H34D 0.9600 .
C34 H34E 0.9600 .
C34 H34F 0.9600 .
C35 C33 1.537(6) .
C35 H35D 0.9600 .
C35 H35E 0.9600 .
C35 H35F 0.9600 .
C36 C33 1.541(5) .
C36 H36D 0.9600 .
C36 H36E 0.9600 .
C36 H36F 0.9600 .
Co1 O1 1.9463(17) .
Co1 O11 1.9668(15) 1_455
Co1 O13 1.9782(15) .
Co1 O5 2.0056(15) .
Co2 O13 2.0533(15) .
Co2 O10 2.0558(15) .
Co2 O8 2.0575(15) 2_766
Co2 O4 2.1263(16) 2_765
Co2 N2 2.1278(19) 1_665
Co2 O6 2.2464(16) .
Co3 O9 2.0055(15) .
Co3 O7 2.0064(16) 2_766
Co3 O12 2.0411(15) 1_455
Co3 O13 2.0538(15) .
Co3 N1 2.139(2) .
O1 C7 1.282(3) .
O2 C7 1.238(3) .
O3 C8 1.320(3) .
O3 H3 0.8200 .
O4 C8 1.223(3) .
O4 Co2 2.1263(16) 2_765
O5 C19 1.259(3) .
O6 C19 1.272(3) .
O7 C20 1.257(3) .
O7 Co3 2.0063(16) 2_766
O8 C20 1.255(3) .
O8 Co2 2.0576(15) 2_766
O9 C31 1.267(3) .
O10 C31 1.254(3) .
O11 C32 1.271(3) .
O11 Co1 1.9668(15) 1_655
O12 C32 1.258(3) .
O12 Co3 2.0411(15) 1_655
O13 H13D 0.853(10) .
N1 C41 1.314(4) .
N1 C37 1.322(3) .
N2 C47 1.334(3) .
N2 C48 1.342(3) .
N2 Co2 2.1279(19) 1_445
C1 C2 1.385(3) .
C1 C6 1.389(3) .
C1 C7 1.509(3) .
C2 C3 1.389(3) .
C2 H2 0.9300 .
C3 C4 1.397(3) .
C3 C8 1.481(3) .
C4 C5 1.390(3) .
C4 H4 0.9300 .
C5 C6 1.395(3) .
C5 C9 1.539(3) .
C6 H6 0.9300 .
C13 C14 1.387(3) .
C13 C18 1.396(3) .
C13 C19 1.494(3) .
C14 C15 1.390(3) .
C14 H14 0.9300 .
C15 C16 1.389(3) .
C15 C20 1.506(3) .
C16 C17 1.398(3) .
C16 H16 0.9300 .
C17 C18 1.390(3) .
C17 C21 1.540(3) .
C18 H18 0.9300 .
C21 C24 1.516(4) .
C21 C22 1.525(4) .
C21 C23 1.525(5) .
C22 H22A 0.9600 .
C22 H22B 0.9600 .
C22 H22C 0.9600 .
C23 H23A 0.9600 .
C23 H23B 0.9600 .
C23 H23C 0.9600 .
C24 H24A 0.9600 .
C24 H24B 0.9600 .
C24 H24C 0.9600 .
C25 C26 1.385(3) .
C25 C30 1.398(3) .
C25 C31 1.509(3) .
C26 C27 1.396(3) .
C26 H26 0.9300 .
C27 C28 1.396(3) .
C27 C32 1.493(3) .
C28 C29 1.394(3) .
C28 H28 0.9300 .
C29 C30 1.398(3) .
C29 C33 1.534(3) .
C30 H30 0.9300 .
C37 C38 1.380(4) .
C37 H37 0.9300 .
C38 C39 1.352(4) .
C38 H38 0.9300 .
C39 C40 1.355(4) .
C39 C42 1.507(4) .
C40 C41 1.380(4) .
C40 H40 0.9300 .
C41 H41 0.9300 .
C42 C43 1.522(5) .
C42 H42A 0.9700 .
C42 H42B 0.9700 .
C43 C44 1.537(4) .
C43 H43A 0.9700 .
C43 H43B 0.9700 .
C44 C45 1.512(4) .
C44 H44A 0.9700 .
C44 H44B 0.9700 .
C45 C49 1.378(4) .
C45 C46 1.380(4) .
C46 C47 1.382(3) .
C46 H46 0.9300 .
C47 H47 0.9300 .
C48 C49 1.386(4) .
C48 H48 0.9300 .
C49 H49 0.9300 .

loop_
_geom_hbond_atom_site_label_D
_geom_hbond_atom_site_label_H
_geom_hbond_atom_site_label_A
_geom_hbond_distance_DH
_geom_hbond_distance_HA
_geom_hbond_distance_DA
_geom_hbond_angle_DHA
_geom_hbond_site_symmetry_A
O13 H13D O2 0.853(10) 1.976(16) 2.750(2) 150(3) .
O3 H3 O6 0.82 1.86 2.669(2) 166.9 2_765

loop_
_geom_torsion_atom_site_label_1
_geom_torsion_atom_site_label_2
_geom_torsion_atom_site_label_3
_geom_torsion_atom_site_label_4
_geom_torsion
_geom_torsion_site_symmetry_1
O11 Co1 O1 C7 -111.88(19) 1_455
O13 Co1 O1 C7 6.7(2) .
O5 Co1 O1 C7 130.64(19) .
O1 Co1 O5 C19 -68.17(16) .
O11 Co1 O5 C19 175.38(14) 1_455
O13 Co1 O5 C19 48.35(16) .
O13 Co2 O6 C19 82.79(18) .
O10 Co2 O6 C19 -177.0(5) .
O8 Co2 O6 C19 -9.97(18) 2_766
O4 Co2 O6 C19 171.41(18) 2_765
N2 Co2 O6 C19 -100.02(18) 1_665
O7 Co3 O9 C31 -41.3(2) 2_766
O12 Co3 O9 C31 147.28(17) 1_455
O13 Co3 O9 C31 51.85(19) .
N1 Co3 O9 C31 -127.40(19) .
O13 Co2 O10 C31 14.2(2) .
O8 Co2 O10 C31 107.68(19) 2_766
O4 Co2 O10 C31 -73.8(2) 2_765
N2 Co2 O10 C31 -162.3(2) 1_665
O6 Co2 O10 C31 -85.4(6) .
O1 Co1 O13 Co2 100.79(8) .
O11 Co1 O13 Co2 -140.76(7) 1_455
O5 Co1 O13 Co2 -13.13(10) .
O1 Co1 O13 Co3 -137.38(8) .
O11 Co1 O13 Co3 -18.94(9) 1_455
O5 Co1 O13 Co3 108.69(8) .
O10 Co2 O13 Co1 161.51(7) .
O8 Co2 O13 Co1 63.29(8) 2_766
O4 Co2 O13 Co1 -112.33(8) 2_765
N2 Co2 O13 Co1 -49.9(6) 1_665
O6 Co2 O13 Co1 -25.14(7) .
O10 Co2 O13 Co3 38.75(8) .
O8 Co2 O13 Co3 -59.46(7) 2_766
O4 Co2 O13 Co3 124.91(7) 2_765
N2 Co2 O13 Co3 -172.6(5) 1_665
O6 Co2 O13 Co3 -147.90(7) .
O9 Co3 O13 Co1 177.98(8) .
O7 Co3 O13 Co1 -66.11(8) 2_766
O12 Co3 O13 Co1 40.34(8) 1_455
N1 Co3 O13 Co1 -41(3) .
O9 Co3 O13 Co2 -60.65(8) .
O7 Co3 O13 Co2 55.26(8) 2_766
O12 Co3 O13 Co2 161.72(7) 1_455
N1 Co3 O13 Co2 80(3) .
O9 Co3 N1 C41 39.7(3) .
O7 Co3 N1 C41 -76.3(3) 2_766
O12 Co3 N1 C41 177.2(3) 1_455
O13 Co3 N1 C41 -101(3) .
O9 Co3 N1 C37 -146.7(2) .
O7 Co3 N1 C37 97.4(2) 2_766
O12 Co3 N1 C37 -9.2(2) 1_455
O13 Co3 N1 C37 73(4) .
C6 C1 C2 C3 1.1(4) .
C7 C1 C2 C3 179.8(2) .
C1 C2 C3 C4 -0.5(4) .
C1 C2 C3 C8 179.8(2) .
C2 C3 C4 C5 -0.7(4) .
C8 C3 C4 C5 179.0(2) .
C3 C4 C5 C6 1.3(4) .
C3 C4 C5 C9 -178.8(2) .
C2 C1 C6 C5 -0.5(4) .
C7 C1 C6 C5 -179.2(2) .
C4 C5 C6 C1 -0.7(4) .
C9 C5 C6 C1 179.4(3) .
Co1 O1 C7 O2 6.6(3) .
Co1 O1 C7 C1 -172.64(15) .
C2 C1 C7 O2 3.3(4) .
C6 C1 C7 O2 -178.0(2) .
C2 C1 C7 O1 -177.5(2) .
C6 C1 C7 O1 1.3(3) .
Co2 O4 C8 O3 -3.6(4) 2_765
Co2 O4 C8 C3 177.10(16) 2_765
C2 C3 C8 O4 -170.5(2) .
C4 C3 C8 O4 9.7(4) .
C2 C3 C8 O3 10.1(3) .
C4 C3 C8 O3 -169.6(2) .
C4 C5 C9 C11 -76.0(5) .
C6 C5 C9 C11 103.9(5) .
C4 C5 C9 C11' 11.3(7) .
C6 C5 C9 C11' -168.8(6) .
C4 C5 C9 C10' 140.7(6) .
C6 C5 C9 C10' -39.4(6) .
C4 C5 C9 C10 158.9(4) .
C6 C5 C9 C10 -21.2(5) .
C4 C5 C9 C12 44.2(4) .
C6 C5 C9 C12 -135.9(4) .
C4 C5 C9 C12' -104.7(5) .
C6 C5 C9 C12' 75.3(5) .
C18 C13 C14 C15 -0.7(3) .
C19 C13 C14 C15 176.3(2) .
C13 C14 C15 C16 1.7(3) .
C13 C14 C15 C20 -177.3(2) .
C14 C15 C16 C17 -0.8(4) .
C20 C15 C16 C17 178.2(2) .
C15 C16 C17 C18 -1.2(4) .
C15 C16 C17 C21 -176.9(2) .
C16 C17 C18 C13 2.2(4) .
C21 C17 C18 C13 177.9(2) .
C14 C13 C18 C17 -1.3(4) .
C19 C13 C18 C17 -178.3(2) .
Co1 O5 C19 O6 -11.6(3) .
Co1 O5 C19 C13 169.57(16) .
Co2 O6 C19 O5 -61.0(3) .
Co2 O6 C19 C13 117.85(18) .
C14 C13 C19 O5 33.2(3) .
C18 C13 C19 O5 -149.8(2) .
C14 C13 C19 O6 -145.6(2) .
C18 C13 C19 O6 31.3(3) .
Co2 O8 C20 O7 -0.2(4) 2_766
Co2 O8 C20 C15 179.22(14) 2_766
Co3 O7 C20 O8 7.0(4) 2_766
Co3 O7 C20 C15 -172.44(17) 2_766
C16 C15 C20 O8 174.8(2) .
C14 C15 C20 O8 -6.3(3) .
C16 C15 C20 O7 -5.8(3) .
C14 C15 C20 O7 173.2(2) .
C18 C17 C21 C24 24.5(4) .
C16 C17 C21 C24 -160.0(3) .
C18 C17 C21 C22 145.2(3) .
C16 C17 C21 C22 -39.3(4) .
C18 C17 C21 C23 -96.1(3) .
C16 C17 C21 C23 79.4(3) .
C30 C25 C26 C27 0.0(4) .
C31 C25 C26 C27 -179.2(2) .
C25 C26 C27 C28 -0.2(3) .
C25 C26 C27 C32 178.5(2) .
C26 C27 C28 C29 0.9(4) .
C32 C27 C28 C29 -177.8(2) .
C27 C28 C29 C30 -1.4(4) .
C27 C28 C29 C33 179.2(2) .
C26 C25 C30 C29 -0.6(4) .
C31 C25 C30 C29 178.7(2) .
C28 C29 C30 C25 1.3(4) .
C33 C29 C30 C25 -179.4(2) .
Co2 O10 C31 O9 -37.4(3) .
Co2 O10 C31 C25 143.19(16) .
Co3 O9 C31 O10 -4.3(3) .
Co3 O9 C31 C25 175.03(14) .
C26 C25 C31 O10 3.2(3) .
C30 C25 C31 O10 -176.0(2) .
C26 C25 C31 O9 -176.2(2) .
C30 C25 C31 O9 4.6(3) .
Co3 O12 C32 O11 20.6(4) 1_655
Co3 O12 C32 C27 -159.67(16) 1_655
Co1 O11 C32 O12 27.2(3) 1_655
Co1 O11 C32 C27 -152.55(16) 1_655
C28 C27 C32 O12 -16.0(3) .
C26 C27 C32 O12 165.4(2) .
C28 C27 C32 O11 163.8(2) .
C26 C27 C32 O11 -14.9(3) .
C28 C29 C33 C34 179.7(5) .
C30 C29 C33 C34 0.3(6) .
C28 C29 C33 C35' -10.7(6) .
C30 C29 C33 C35' 170.0(5) .
C28 C29 C33 C36' 114.8(5) .
C30 C29 C33 C36' -64.5(6) .
C28 C29 C33 C35 -56.1(4) .
C30 C29 C33 C35 124.6(4) .
C28 C29 C33 C36 60.0(4) .
C30 C29 C33 C36 -119.4(4) .
C28 C29 C33 C34' -132.1(5) .
C30 C29 C33 C34' 48.6(5) .
C41 N1 C37 C38 1.8(5) .
Co3 N1 C37 C38 -172.0(3) .
N1 C37 C38 C39 0.0(6) .
C37 C38 C39 C40 -2.0(6) .
C37 C38 C39 C42 179.0(3) .
C38 C39 C40 C41 2.2(7) .
C42 C39 C40 C41 -178.8(4) .
C37 N1 C41 C40 -1.6(6) .
Co3 N1 C41 C40 172.6(4) .
C39 C40 C41 N1 -0.4(8) .
C38 C39 C42 C43 -91.9(4) .
C40 C39 C42 C43 89.2(5) .
C39 C42 C43 C44 178.7(3) .
C42 C43 C44 C45 -60.9(4) .
C43 C44 C45 C49 94.7(4) .
C43 C44 C45 C46 -83.9(4) .
C49 C45 C46 C47 0.1(4) .
C44 C45 C46 C47 178.8(2) .
C48 N2 C47 C46 1.0(4) .
Co2 N2 C47 C46 -179.86(19) 1_445
C45 C46 C47 N2 -1.2(4) .
C47 N2 C48 C49 0.2(4) .
Co2 N2 C48 C49 -178.9(2) 1_445
C46 C45 C49 C48 1.1(4) .
C44 C45 C49 C48 -177.6(3) .
N2 C48 C49 C45 -1.3(4) .
